data_1527937
loop_
_publ_author_name
'Podberezskaya, N.V.'
'Borisov, S.V.'

_publ_section_title
;
 Utochnenie kristallicheskoi struktury Sm2 (S O4)3 (H2 O)8
;
_journal_name_full 'Zhurnal Strukturnoi Khimii (Issue-No. from 1981)'
_journal_page_first 186
_journal_page_last 188
_journal_volume 17
_journal_year 1976
_chemical_formula_sum 'H16 O20 S3 Sm2'
_chemical_name_systematic 'Sm2 (S O4)3 (H2 O)8'
_space_group_IT_number 15
_symmetry_space_group_name_Hall '-C 2yc'
_symmetry_space_group_name_H-M 'C 1 2/c 1'
_cell_angle_alpha 90
_cell_angle_beta 102.8
_cell_angle_gamma 90
_cell_formula_units_Z 4
_cell_length_a 13.43
_cell_length_b 6.72
_cell_length_c 18.13
_cell_volume 1595.564
_citation_journal_id_ASTM ZSTKAI
_cod_data_source_file Podberezskaya_ZSTKAI_1976_748.cif
_cod_data_source_block H16O20S3Sm2
_cod_database_code 1527937

loop_
_symmetry_equiv_pos_as_xyz
x,y,z
-x,y,-z+1/2
-x,-y,-z
x,-y,z-1/2
x+1/2,y+1/2,z
-x+1/2,y+1/2,-z+1/2
-x+1/2,-y+1/2,-z
x+1/2,-y+1/2,z-1/2

loop_
_atom_site_label
_atom_site_type_symbol
_atom_site_fract_x
_atom_site_fract_y
_atom_site_fract_z
_atom_site_occupancy
_atom_site_U_iso_or_equiv
O4 O-2 0.146 -0.079 0.519 1 0.0
O9 O-2 0.346 -0.022 0.455 1 0.0
O6 O-2 0.038 0.448 0.199 1 0.0
O3 O-2 0.337 -0.535 0.351 1 0.0
O2 O-2 0.243 0.329 0.419 1 0.0
O5 O-2 0.084 0.196 0.287 1 0.0
O1 O-2 0.199 -0.321 0.397 1 0.0
O7 O-2 0.016 -0.166 0.36 1 0.0
S2 S+6 0 0.3223 0.25 1 0.0
Sm1 Sm+3 0.1676 0.0237 0.3921 1 0.0
O8 O-2 0.037 0.223 0.436 1 0.0
O10 O-2 0.259 -0.01 0.296 1 0.0
S1 S+6 0.283 0.5311 0.4108 1 0.0
